data_2017447
loop_
_publ_author_name
'Zhang, Zhenfeng'
'Wang, Siqian'
'Zhang, Guisheng'

_publ_section_title
;
 Double anomeric effects and a hydrogen-bonded supramolecular motif in
 <i>N</i>,<i>N</i>'-bis(3-nitrophenyl)methanediamine
;
_journal_coeditor_code LN3134
_journal_issue 12
_journal_name_full 'Acta Crystallographica Section C'
_journal_page_first o615
_journal_page_last o617
_journal_paper_doi 10.1107/S0108270109045788
_journal_volume 65
_journal_year 2009
_chemical_formula_iupac 'C13 H12 N4 O4'
_chemical_formula_moiety 'C13 H12 N4 O4'
_chemical_formula_sum 'C13 H12 N4 O4'
_chemical_formula_weight 288.36
_chemical_name_common
;
N-((3-nitrophenylamino)methyl)-3-nitrobenzenamine
;
_chemical_name_systematic
;
<i>N</i>,<i>N</i>'-bis(3-nitrophenyl)methanediamine
;
_space_group_IT_number 15
_symmetry_cell_setting monoclinic
_symmetry_space_group_name_Hall '-C 2yc'
_symmetry_space_group_name_H-M 'C 1 2/c 1'
_atom_sites_solution_hydrogens geom
_atom_sites_solution_primary direct
_atom_sites_solution_secondary difmap
_audit_creation_method SHELXL-97
_cell_angle_alpha 90.00
_cell_angle_beta 127.924(2)
_cell_angle_gamma 90.00
_cell_formula_units_Z 4
_cell_length_a 24.517(6)
_cell_length_b 4.0505(11)
_cell_length_c 16.222(4)
_cell_measurement_reflns_used 1149
_cell_measurement_temperature 291(2)
_cell_measurement_theta_max 26.38
_cell_measurement_theta_min 2.52
_cell_volume 1270.8(6)
_computing_cell_refinement 'SAINT (Bruker, 1997)'
_computing_data_collection 'SMART (Bruker, 1997)'
_computing_data_reduction 'SAINT (Bruker, 1997)'
_computing_molecular_graphics 'SHELXTL (Sheldrick, 2008)'
_computing_publication_material 'SHELXTL (Sheldrick, 2008)'
_computing_structure_refinement 'SHELXL97 (Sheldrick, 2008)'
_computing_structure_solution 'SHELXS97 (Sheldrick, 2008)'
_diffrn_ambient_temperature 291(2)
_diffrn_measured_fraction_theta_full 0.998
_diffrn_measured_fraction_theta_max 0.998
_diffrn_measurement_device_type 'Bruker SMART CCD'
_diffrn_measurement_method '\f and \w'
_diffrn_radiation_monochromator graphite
_diffrn_radiation_source 'sealed tube'
_diffrn_radiation_type MoK\a
_diffrn_radiation_wavelength 0.71073
_diffrn_reflns_av_R_equivalents 0.0226
_diffrn_reflns_av_sigmaI/netI 0.0221
_diffrn_reflns_limit_h_max 29
_diffrn_reflns_limit_h_min -29
_diffrn_reflns_limit_k_max 4
_diffrn_reflns_limit_k_min -4
_diffrn_reflns_limit_l_max 19
_diffrn_reflns_limit_l_min -19
_diffrn_reflns_number 3715
_diffrn_reflns_theta_full 25.47
_diffrn_reflns_theta_max 25.47
_diffrn_reflns_theta_min 2.52
_exptl_absorpt_coefficient_mu 0.115
_exptl_absorpt_correction_T_max 0.9825
_exptl_absorpt_correction_T_min 0.8902
_exptl_absorpt_correction_type multi-scan
_exptl_absorpt_process_details '(SADABS; Sheldrick, 2003)'
_exptl_crystal_colour green
_exptl_crystal_density_diffrn 1.507
_exptl_crystal_density_method 'not measured'
_exptl_crystal_description plate
_exptl_crystal_F_000 600
_exptl_crystal_size_max 0.43
_exptl_crystal_size_mid 0.24
_exptl_crystal_size_min 0.15
_refine_diff_density_max 0.213
_refine_diff_density_min -0.190
_refine_ls_extinction_method none
_refine_ls_goodness_of_fit_ref 1.037
_refine_ls_hydrogen_treatment constr
_refine_ls_matrix_type full
_refine_ls_number_parameters 96
_refine_ls_number_reflns 1167
_refine_ls_number_restraints 0
_refine_ls_restrained_S_all 1.037
_refine_ls_R_factor_all 0.0635
_refine_ls_R_factor_gt 0.0509
_refine_ls_shift/su_max 0.000
_refine_ls_shift/su_mean 0.000
_refine_ls_structure_factor_coef Fsqd
_refine_ls_weighting_details 'calc w=1/[\s^2^(Fo^2^)+(0.0765P)^2^+1.0190P] where P=(Fo^2^+2Fc^2^)/3'
_refine_ls_weighting_scheme calc
_refine_ls_wR_factor_gt 0.1357
_refine_ls_wR_factor_ref 0.1481
_reflns_number_gt 913
_reflns_number_total 1167
_reflns_threshold_expression I>2\s(I)
_cod_data_source_file ln3134.cif
_cod_data_source_block I
_cod_depositor_comments
;
The following automatic conversions were performed:
'_symmetry_cell_setting' value 'Monoclinic' changed to 'monoclinic'
according to '/home/saulius/struct/CIF-dictionaries/cif_core.dic'
dictionary named 'cif_core.dic' version 2.4.1 from 2010-06-29.

Automatic conversion script
Id: cif_fix_enum 1527 2010-12-29 10:47:43Z saulius 

The following automatic conversions were performed:

'_symmetry_cell_setting' value 'Monoclinic' changed to 'monoclinic'
according to /home/saulius/struct/CIF-dictionaries/cif_core.dic
dictionary named 'cif_core.dic' version 2.4.1 from 2010-06-29.

Automatic conversion script
Id: cif_fix_values 1715 2011-07-08 13:25:40Z adriana 
;
_cod_original_cell_volume 1270.7(6)
_cod_original_sg_symbol_H-M 'C 2/c'
_cod_database_code 2017447
_cod_database_fobs_code 2017447

loop_
_symmetry_equiv_pos_as_xyz
'x, y, z'
'-x, y, -z+1/2'
'x+1/2, y+1/2, z'
'-x+1/2, y+1/2, -z+1/2'
'-x, -y, -z'
'x, -y, z-1/2'
'-x+1/2, -y+1/2, -z'
'x+1/2, -y+1/2, z-1/2'

loop_
_atom_site_type_symbol
_atom_site_label
_atom_site_fract_x
_atom_site_fract_y
_atom_site_fract_z
_atom_site_U_iso_or_equiv
_atom_site_adp_type
_atom_site_calc_flag
_atom_site_refinement_flags
_atom_site_occupancy
_atom_site_disorder_assembly
_atom_site_disorder_group
O O1 0.13852(13) 0.4634(9) 0.05651(17) 0.1292(12) Uani d . 1 . .
O O2 0.05358(13) 0.7672(8) 0.00700(15) 0.1145(10) Uani d . 1 . .
N N1 0.10416(11) 0.6162(6) 0.07392(16) 0.0673(7) Uani d . 1 . .
N N2 0.06157(8) 0.8906(5) 0.32219(12) 0.0435(5) Uani d . 1 . .
H H2D 0.0742 0.8619 0.3843 0.052 Uiso calc R 1 . .
C C1 0.12535(10) 0.6099(5) 0.18042(15) 0.0422(5) Uani d . 1 . .
C C2 0.18713(11) 0.4624(6) 0.25710(18) 0.0491(6) Uani d . 1 . .
H H2 0.2148 0.3662 0.2426 0.059 Uiso calc R 1 . .
C C3 0.20635(11) 0.4637(6) 0.35729(18) 0.0529(6) Uani d . 1 . .
H H3 0.2480 0.3678 0.4117 0.063 Uiso calc R 1 . .
C C4 0.16479(10) 0.6044(6) 0.37706(15) 0.0467(6) Uani d . 1 . .
H H4 0.1789 0.6016 0.4450 0.056 Uiso calc R 1 . .
C C5 0.10170(9) 0.7523(5) 0.29815(14) 0.0359(5) Uani d . 1 . .
C C6 0.08182(9) 0.7536(5) 0.19725(14) 0.0385(5) Uani d . 1 . .
H H6 0.0402 0.8489 0.1424 0.046 Uiso calc R 1 . .
C C7 0.0000 1.0795(7) 0.2500 0.0417(7) Uani d S 1 . .
H H7A 0.0081 1.2212 0.2103 0.050 Uiso calc PR 0.50 . .
H H7B -0.0081 1.2212 0.2897 0.050 Uiso calc PR 0.50 . .

loop_
_atom_site_aniso_label
_atom_site_aniso_U_11
_atom_site_aniso_U_22
_atom_site_aniso_U_33
_atom_site_aniso_U_12
_atom_site_aniso_U_13
_atom_site_aniso_U_23
O1 0.1120(17) 0.226(3) 0.0798(15) 0.0437(19) 0.0744(15) -0.0142(17)
O2 0.1201(18) 0.186(3) 0.0547(11) 0.0660(19) 0.0622(13) 0.0366(14)
N1 0.0654(13) 0.1015(18) 0.0544(12) 0.0020(12) 0.0467(11) -0.0086(12)
N2 0.0465(10) 0.0569(11) 0.0363(9) 0.0003(8) 0.0302(8) -0.0014(8)
C1 0.0461(11) 0.0482(12) 0.0433(11) -0.0064(9) 0.0330(9) -0.0058(9)
C2 0.0473(12) 0.0471(13) 0.0657(14) 0.0010(10) 0.0413(11) -0.0020(10)
C3 0.0421(11) 0.0586(15) 0.0541(13) 0.0063(10) 0.0276(10) 0.0114(11)
C4 0.0433(11) 0.0578(14) 0.0385(11) -0.0015(10) 0.0248(9) 0.0046(9)
C5 0.0393(10) 0.0359(11) 0.0371(9) -0.0066(8) 0.0259(8) -0.0015(8)
C6 0.0402(10) 0.0425(12) 0.0368(10) -0.0004(8) 0.0256(8) 0.0011(8)
C7 0.0535(16) 0.0389(16) 0.0516(16) 0.000 0.0418(14) 0.000

loop_
_atom_type_symbol
_atom_type_description
_atom_type_scat_dispersion_real
_atom_type_scat_dispersion_imag
_atom_type_scat_source
C C 0.0033 0.0016 'International Tables Vol C Tables 4.2.6.8 and 6.1.1.4'
H H 0.0000 0.0000 'International Tables Vol C Tables 4.2.6.8 and 6.1.1.4'
N N 0.0061 0.0033 'International Tables Vol C Tables 4.2.6.8 and 6.1.1.4'
O O 0.0106 0.0060 'International Tables Vol C Tables 4.2.6.8 and 6.1.1.4'

loop_
_geom_angle_atom_site_label_1
_geom_angle_atom_site_label_2
_geom_angle_atom_site_label_3
_geom_angle_site_symmetry_1
_geom_angle_site_symmetry_3
_geom_angle
_geom_angle_publ_flag
O2 N1 O1 . . 122.0(2) no
O2 N1 C1 . . 119.74(19) no
O1 N1 C1 . . 118.2(2) no
C5 N2 C7 . . 124.08(13) no
C5 N2 H2D . . 118.0 no
C7 N2 H2D . . 118.0 no
C2 C1 C6 . . 124.09(18) no
C2 C1 N1 . . 118.02(18) no
C6 C1 N1 . . 117.89(18) no
C1 C2 C3 . . 116.84(19) no
C1 C2 H2 . . 121.6 no
C3 C2 H2 . . 121.6 no
C4 C3 C2 . . 120.8(2) no
C4 C3 H3 . . 119.6 no
C2 C3 H3 . . 119.6 no
C3 C4 C5 . . 121.90(19) no
C3 C4 H4 . . 119.0 no
C5 C4 H4 . . 119.0 no
N2 C5 C6 . . 122.38(17) no
N2 C5 C4 . . 119.65(16) no
C6 C5 C4 . . 117.97(17) no
C1 C6 C5 . . 118.42(18) no
C1 C6 H6 . . 120.8 no
C5 C6 H6 . . 120.8 no
N2 C7 N2 . 2 115.6(2) yes
N2 C7 H7A . . 108.4 no
N2 C7 H7A 2 . 108.4 no
N2 C7 H7B . . 108.4 no
N2 C7 H7B 2 . 108.4 no
H7A C7 H7B . . 107.4 no

loop_
_geom_bond_atom_site_label_1
_geom_bond_atom_site_label_2
_geom_bond_site_symmetry_2
_geom_bond_distance
_geom_bond_publ_flag
O1 N1 . 1.210(3) no
O2 N1 . 1.198(3) no
N1 C1 . 1.467(3) no
N2 C5 . 1.380(2) no
N2 C7 . 1.436(2) yes
N2 H2D . 0.8600 no
C1 C2 . 1.372(3) no
C1 C6 . 1.382(3) no
C2 C3 . 1.386(3) no
C2 H2 . 0.9300 no
C3 C4 . 1.366(3) no
C3 H3 . 0.9300 no
C4 C5 . 1.399(3) no
C4 H4 . 0.9300 no
C5 C6 . 1.391(3) no
C6 H6 . 0.9300 no
C7 N2 . 1.436(2) no
C7 H7A . 0.9700 no
C7 H7B . 0.9700 no

loop_
_geom_hbond_atom_site_label_D
_geom_hbond_atom_site_label_H
_geom_hbond_atom_site_label_A
_geom_hbond_site_symmetry_A
_geom_hbond_distance_DH
_geom_hbond_distance_HA
_geom_hbond_distance_DA
_geom_hbond_angle_DHA
N2 H2D O1 6_566 0.86 2.57 3.354(3) 152
C6 H6 O2 5_575 0.93 2.59 3.499(3) 165
C4 H4 O1 6_566 0.93 2.55 3.357(3) 145

loop_
_geom_torsion_atom_site_label_1
_geom_torsion_atom_site_label_2
_geom_torsion_atom_site_label_3
_geom_torsion_atom_site_label_4
_geom_torsion_site_symmetry_1
_geom_torsion_site_symmetry_2
_geom_torsion_site_symmetry_3
_geom_torsion_site_symmetry_4
_geom_torsion
_geom_torsion_publ_flag
O2 N1 C1 C2 . . . . -173.6(3) no
O1 N1 C1 C2 . . . . 7.2(4) no
O2 N1 C1 C6 . . . . 6.2(4) no
O1 N1 C1 C6 . . . . -172.9(3) no
C6 C1 C2 C3 . . . . -0.7(3) no
N1 C1 C2 C3 . . . . 179.2(2) no
C1 C2 C3 C4 . . . . 0.5(3) no
C2 C3 C4 C5 . . . . -0.1(3) no
C7 N2 C5 C6 . . . . -7.1(3) no
C7 N2 C5 C4 . . . . 172.87(19) no
C3 C4 C5 N2 . . . . 179.93(19) no
C3 C4 C5 C6 . . . . -0.1(3) no
C2 C1 C6 C5 . . . . 0.6(3) no
N1 C1 C6 C5 . . . . -179.32(18) no
N2 C5 C6 C1 . . . . 179.85(18) no
C4 C5 C6 C1 . . . . -0.1(3) no
C5 N2 C7 N2 . . . 2 81.18(18) yes
